data_7017258
loop_
_publ_author_name
'Gopal, Kandasamy'
'Tuna, Floriana'
'Winpenny, Richard E. P.'

_publ_section_title
;
 Octa- and hexametallic iron(iii)-potassium phosphonate cages.
;
_journal_issue 45
_journal_name_full 'Dalton transactions (Cambridge, England : 2003)'
_journal_page_first 12044
_journal_page_last 12047
_journal_paper_doi 10.1039/c1dt10855g
_journal_volume 40
_journal_year 2011
_chemical_formula_sum 'C54 H112 Fe6 K2 O36 P4'
_chemical_formula_weight 1874.62
_chemical_name_systematic
;
?
;
_space_group_IT_number 2
_symmetry_cell_setting triclinic
_symmetry_space_group_name_Hall '-P 1'
_symmetry_space_group_name_H-M 'P -1'
_atom_sites_solution_hydrogens geom
_atom_sites_solution_primary direct
_atom_sites_solution_secondary difmap
_audit_creation_method SHELXL-97
_cell_angle_alpha 90.831(4)
_cell_angle_beta 91.805(4)
_cell_angle_gamma 95.392(4)
_cell_formula_units_Z 2
_cell_length_a 13.5243(6)
_cell_length_b 13.8680(8)
_cell_length_c 22.6682(12)
_cell_measurement_reflns_used 11249
_cell_measurement_temperature 100(2)
_cell_measurement_theta_max 28.4829
_cell_measurement_theta_min 2.6696
_cell_volume 4230.0(4)
_computing_cell_refinement
;
CrysAlisPro, Oxford Diffraction Ltd.,
Version 1.171.33.31 (release 08-01-2009 CrysAlis171 .NET)
(compiled Jan 8 2009,16:24:04)
;
_computing_data_collection
;
CrysAlisPro, Oxford Diffraction Ltd.,
Version 1.171.33.31 (release 08-01-2009 CrysAlis171 .NET)
(compiled Jan 8 2009,16:24:04)
;
_computing_data_reduction
;
CrysAlisPro, Oxford Diffraction Ltd.,
Version 1.171.33.31 (release 08-01-2009 CrysAlis171 .NET)
(compiled Jan 8 2009,16:24:04)
;
_computing_molecular_graphics 'SHELXTL Version 6.10, Bruker AXS, 2000'
_computing_publication_material 'SHELXTL Version 6.10, Bruker AXS, 2000'
_computing_structure_refinement 'SHELXTL Version 6.10, Bruker AXS, 2000'
_computing_structure_solution 'SHELXTL Version 6.10, Bruker AXS, 2000'
_diffrn_ambient_temperature 100(2)
_diffrn_detector_area_resol_mean 8.3367
_diffrn_measured_fraction_theta_full 0.991
_diffrn_measured_fraction_theta_max 0.991
_diffrn_measurement_device_type
;
Goniometer KM4/Xcalibur, detector: Sapphire2 (large Be window)
;
_diffrn_measurement_method '\w scans'
_diffrn_radiation_monochromator graphite
_diffrn_radiation_source 'Enhance (Mo) X-ray Source'
_diffrn_radiation_type MoK\a
_diffrn_radiation_wavelength 0.71073
_diffrn_reflns_av_R_equivalents 0.0385
_diffrn_reflns_av_sigmaI/netI 0.0916
_diffrn_reflns_limit_h_max 16
_diffrn_reflns_limit_h_min -16
_diffrn_reflns_limit_k_max 16
_diffrn_reflns_limit_k_min -16
_diffrn_reflns_limit_l_max 26
_diffrn_reflns_limit_l_min -26
_diffrn_reflns_number 26720
_diffrn_reflns_theta_full 25.03
_diffrn_reflns_theta_max 25.03
_diffrn_reflns_theta_min 4.10
_exptl_absorpt_coefficient_mu 1.255
_exptl_absorpt_correction_T_max 1.00000
_exptl_absorpt_correction_T_min 0.78185
_exptl_absorpt_correction_type multi-scan
_exptl_absorpt_process_details
;
CrysAlis RED, Oxford Diffraction Ltd.,
Version 1.171.33.31 (release 08-01-2009 CrysAlis171 .NET)
(compiled Jan 8 2009,16:24:04)
Empirical absorption correction using spherical harmonics,
implemented in SCALE3 ABSPACK scaling algorithm.
;
_exptl_crystal_colour brown
_exptl_crystal_density_diffrn 1.472
_exptl_crystal_density_method 'not measured'
_exptl_crystal_description needle
_exptl_crystal_F_000 1956
_exptl_crystal_size_max 0.4
_exptl_crystal_size_mid 0.2
_exptl_crystal_size_min 0.2
_refine_diff_density_max 1.173
_refine_diff_density_min -0.546
_refine_diff_density_rms 0.102
_refine_ls_extinction_method none
_refine_ls_goodness_of_fit_ref 0.928
_refine_ls_hydrogen_treatment mixed
_refine_ls_matrix_type full
_refine_ls_number_parameters 984
_refine_ls_number_reflns 14792
_refine_ls_number_restraints 88
_refine_ls_restrained_S_all 0.936
_refine_ls_R_factor_all 0.0853
_refine_ls_R_factor_gt 0.0484
_refine_ls_shift/su_max 0.012
_refine_ls_shift/su_mean 0.009
_refine_ls_structure_factor_coef Fsqd
_refine_ls_weighting_details 'calc w=1/[\s^2^(Fo^2^)+(0.0687P)^2^+0.0000P] where P=(Fo^2^+2Fc^2^)/3'
_refine_ls_weighting_scheme calc
_refine_ls_wR_factor_gt 0.1154
_refine_ls_wR_factor_ref 0.1238
_reflns_number_gt 9289
_reflns_number_total 14792
_reflns_threshold_expression >2sigma(I)
_cod_data_source_file c1dt10855g.txt
_cod_data_source_block orepw1288
_cod_depositor_comments
;
The following automatic conversions were performed:

'_symmetry_cell_setting' value 'Triclinic' changed to 'triclinic'
according to /home/saulius/struct/CIF-dictionaries/cif_core.dic
dictionary named 'cif_core.dic' version 2.4.1 from 2010-06-29.

Automatic conversion script
Id: cif_fix_values 1715 2011-07-08 13:25:40Z adriana 
;
_cod_original_sg_symbol_H-M P-1
_cod_database_code 7017258

loop_
_symmetry_equiv_pos_as_xyz
'x, y, z'
'-x, -y, -z'

loop_
_atom_site_label
_atom_site_type_symbol
_atom_site_fract_x
_atom_site_fract_y
_atom_site_fract_z
_atom_site_U_iso_or_equiv
_atom_site_adp_type
_atom_site_occupancy
_atom_site_symmetry_multiplicity
_atom_site_calc_flag
_atom_site_refinement_flags
_atom_site_disorder_assembly
_atom_site_disorder_group
Fe1 Fe 0.79367(5) 0.32913(5) 0.35370(3) 0.01531(16) Uani 1 1 d . A .
Fe2 Fe 0.70941(5) 0.09449(5) 0.31414(3) 0.01588(16) Uani 1 1 d . . .
Fe3 Fe 0.92387(5) 0.14452(5) 0.29952(3) 0.01593(16) Uani 1 1 d . . .
Fe4 Fe 0.85021(5) 0.50634(5) 0.25202(3) 0.01533(16) Uani 1 1 d . . .
Fe5 Fe 0.63548(5) 0.45844(5) 0.26914(3) 0.01399(16) Uani 1 1 d . . .
Fe6 Fe 0.73464(5) 0.21642(5) 0.06096(3) 0.01566(16) Uani 1 1 d . . .
K1 K 0.57897(8) 0.21175(8) 0.18646(4) 0.0206(2) Uani 1 1 d . . .
K2 K 0.93991(8) 0.30620(8) 0.16121(5) 0.0221(2) Uani 1 1 d . . .
P1 P 0.56944(9) 0.26284(9) 0.33582(5) 0.0147(3) Uani 1 1 d . A .
P2 P 1.00344(9) 0.36782(9) 0.30529(5) 0.0174(3) Uani 1 1 d . A .
P3 P 0.79100(9) 0.08442(9) 0.18361(5) 0.0147(3) Uani 1 1 d . A .
P4 P 0.71627(8) 0.42693(9) 0.14004(5) 0.0142(3) Uani 1 1 d . A .
O1 O 0.8054(2) 0.2082(2) 0.31604(13) 0.0147(7) Uani 1 1 d . . .
O2 O 0.7621(2) 0.4089(2) 0.29016(13) 0.0135(7) Uani 1 1 d . . .
O3 O 0.8322(2) 0.0266(2) 0.31883(13) 0.0187(7) Uani 1 1 d . . .
O4 O 0.7266(2) 0.5753(2) 0.25093(13) 0.0151(7) Uani 1 1 d . . .
O5 O 0.8301(3) 0.2569(3) 0.43643(14) 0.0225(8) Uani 1 1 d D . .
O6 O 0.7874(3) 0.4572(3) 0.41072(16) 0.0284(9) Uani 1 1 d D . .
O7 O 0.6533(2) 0.2993(2) 0.37983(13) 0.0163(7) Uani 1 1 d . . .
O8 O 0.5540(2) 0.3367(2) 0.28736(13) 0.0154(7) Uani 1 1 d . A .
O9 O 0.5891(2) 0.1656(2) 0.30781(13) 0.0163(7) Uani 1 1 d . A .
O10 O 0.9379(2) 0.3706(2) 0.35847(13) 0.0191(7) Uani 1 1 d . . .
O11 O 1.0074(2) 0.2652(2) 0.28136(13) 0.0173(7) Uani 1 1 d . A .
O12 O 0.9691(2) 0.4328(2) 0.25618(13) 0.0172(7) Uani 1 1 d . A .
O13 O 0.7051(2) 0.0792(2) 0.22659(13) 0.0157(7) Uani 1 1 d . A .
O14 O 0.8904(2) 0.1197(2) 0.21421(13) 0.0169(7) Uani 1 1 d . A .
O15 O 0.7703(2) 0.1514(2) 0.13266(13) 0.0185(7) Uani 1 1 d . A .
O16 O 0.6315(2) 0.4215(2) 0.18396(13) 0.0149(7) Uani 1 1 d . A .
O17 O 0.8171(2) 0.4537(2) 0.17112(13) 0.0180(7) Uani 1 1 d . A .
O18 O 0.7139(2) 0.3300(2) 0.10774(13) 0.0171(7) Uani 1 1 d . A .
O19 O 0.7080(2) 0.0937(2) 0.40522(14) 0.0227(8) Uani 1 1 d . . .
O20 O 0.6165(2) -0.0302(2) 0.31895(15) 0.0256(8) Uani 1 1 d . . .
O21 O 0.9739(2) 0.1516(2) 0.38627(14) 0.0243(8) Uani 1 1 d . . .
O22 O 1.0403(2) 0.0627(2) 0.28610(14) 0.0223(8) Uani 1 1 d . . .
O23 O 0.8921(2) 0.5839(2) 0.32795(14) 0.0199(7) Uani 1 1 d . . .
O24 O 0.9345(2) 0.6145(2) 0.20980(14) 0.0211(8) Uani 1 1 d . . .
O25 O 0.6235(2) 0.5123(2) 0.35338(13) 0.0183(7) Uani 1 1 d . . .
O26 O 0.5118(2) 0.5268(2) 0.25002(13) 0.0193(7) Uani 1 1 d . . .
O27 O 0.5935(2) 0.1593(2) 0.06779(13) 0.0215(8) Uani 1 1 d . A .
O28 O 0.6902(3) 0.2786(2) -0.01416(14) 0.0261(8) Uani 1 1 d . A .
O29 O 0.7585(2) 0.1028(2) 0.00848(14) 0.0217(8) Uani 1 1 d . . .
O30 O 0.8745(2) 0.2678(2) 0.04656(14) 0.0233(8) Uani 1 1 d . A .
O31A O 0.4168(8) 0.3302(8) 0.1777(5) 0.097(4) Uani 0.627(10) 1 d PU A 1
C49 C 0.3648(6) 0.3804(6) 0.1359(4) 0.038(3) Uani 0.627(10) 1 d PU A 1
H49A H 0.4105 0.4111 0.1088 0.056 Uiso 0.627(10) 1 calc PR A 1
H49B H 0.3306 0.4287 0.1554 0.056 Uiso 0.627(10) 1 calc PR A 1
H49C H 0.3174 0.3359 0.1146 0.056 Uiso 0.627(10) 1 calc PR A 1
O36 O 0.0000 0.5000 0.5000 0.143(7) Uani 0.627(10) 2 d SPU . 1
C54A C 0.090(8) 0.519(10) 0.515(6) 0.95(10) Uani 0.627(10) 1 d PU A 1
H54A H 0.1037 0.5875 0.5211 1.422 Uiso 0.627(10) 1 calc PR A 1
H54B H 0.1303 0.4980 0.4838 1.422 Uiso 0.627(10) 1 calc PR A 1
H54C H 0.1043 0.4858 0.5504 1.422 Uiso 0.627(10) 1 calc PR A 1
O31B O 0.4469(6) 0.3328(6) 0.1418(4) 0.012(3) Uani 0.373(10) 1 d PU A 2
C54B C 0.0465(18) 0.5958(18) 0.4984(10) 0.085(8) Uani 0.373(10) 1 d PU A 2
O32 O 0.4613(3) 0.0377(4) 0.2225(2) 0.0623(13) Uani 1 1 d U A .
O33 O 1.0252(3) 0.4866(3) 0.12049(19) 0.0533(12) Uani 1 1 d U A .
O34 O 1.0729(3) 0.1645(3) 0.1527(2) 0.0543(12) Uani 1 1 d U A .
O35 O 0.6353(3) 0.3085(5) 0.5053(2) 0.0781(17) Uani 1 1 d . . .
H35 H 0.6487 0.3120 0.4703 0.117 Uiso 1 1 calc R . .
C1 C 0.8533(4) -0.0507(4) 0.3540(2) 0.0260(12) Uani 1 1 d . . .
H1A H 0.8592 -0.0297 0.3946 0.039 Uiso 1 1 calc R . .
H1B H 0.9146 -0.0739 0.3425 0.039 Uiso 1 1 calc R . .
H1C H 0.8005 -0.1019 0.3493 0.039 Uiso 1 1 calc R . .
C2 C 0.7140(4) 0.6714(3) 0.2680(2) 0.0219(11) Uani 1 1 d . . .
H2A H 0.6540 0.6905 0.2498 0.033 Uiso 1 1 calc R . .
H2B H 0.7697 0.7136 0.2558 0.033 Uiso 1 1 calc R . .
H2C H 0.7098 0.6755 0.3101 0.033 Uiso 1 1 calc R . .
C3 C 0.4542(3) 0.2441(3) 0.3750(2) 0.0180(11) Uani 1 1 d . . .
C4 C 0.3710(3) 0.2086(4) 0.3301(2) 0.0289(13) Uani 1 1 d . A .
H4A H 0.3087 0.2009 0.3495 0.043 Uiso 1 1 calc R . .
H4B H 0.3848 0.1476 0.3132 0.043 Uiso 1 1 calc R . .
H4C H 0.3673 0.2552 0.2993 0.043 Uiso 1 1 calc R . .
C5 C 0.4334(3) 0.3391(3) 0.4037(2) 0.0217(11) Uani 1 1 d . A .
H5A H 0.4221 0.3853 0.3738 0.033 Uiso 1 1 calc R . .
H5B H 0.4893 0.3632 0.4286 0.033 Uiso 1 1 calc R . .
H5C H 0.3755 0.3288 0.4271 0.033 Uiso 1 1 calc R . .
C6 C 0.4614(4) 0.1666(4) 0.4219(2) 0.0378(15) Uani 1 1 d . A .
H6A H 0.5125 0.1881 0.4507 0.057 Uiso 1 1 calc R . .
H6B H 0.4773 0.1074 0.4035 0.057 Uiso 1 1 calc R . .
H6C H 0.3989 0.1556 0.4408 0.057 Uiso 1 1 calc R . .
C7 C 1.1288(3) 0.4143(4) 0.3283(2) 0.0247(12) Uani 1 1 d . . .
C8 C 1.1991(4) 0.3971(4) 0.2787(2) 0.0346(14) Uani 1 1 d . A .
H8A H 1.1804 0.4319 0.2444 0.052 Uiso 1 1 calc R . .
H8B H 1.1952 0.3291 0.2692 0.052 Uiso 1 1 calc R . .
H8C H 1.2659 0.4194 0.2912 0.052 Uiso 1 1 calc R . .
C9 C 1.1319(4) 0.5212(4) 0.3425(3) 0.0375(14) Uani 1 1 d . A .
H9A H 1.0874 0.5314 0.3737 0.056 Uiso 1 1 calc R . .
H9B H 1.1120 0.5549 0.3081 0.056 Uiso 1 1 calc R . .
H9C H 1.1983 0.5455 0.3548 0.056 Uiso 1 1 calc R . .
C10 C 1.1587(4) 0.3601(4) 0.3834(2) 0.0333(13) Uani 1 1 d . A .
H10A H 1.2243 0.3849 0.3969 0.050 Uiso 1 1 calc R . .
H10B H 1.1580 0.2923 0.3740 0.050 Uiso 1 1 calc R . .
H10C H 1.1126 0.3690 0.4139 0.050 Uiso 1 1 calc R . .
C11 C 0.7985(3) -0.0356(3) 0.1527(2) 0.0164(10) Uani 1 1 d . . .
C12 C 0.8876(4) -0.0334(4) 0.1117(2) 0.0253(12) Uani 1 1 d . A .
H12A H 0.8872 -0.0947 0.0916 0.038 Uiso 1 1 calc R . .
H12B H 0.9483 -0.0207 0.1348 0.038 Uiso 1 1 calc R . .
H12C H 0.8827 0.0168 0.0834 0.038 Uiso 1 1 calc R . .
C13 C 0.7024(4) -0.0674(4) 0.1171(2) 0.0295(13) Uani 1 1 d . A .
H13A H 0.7046 -0.1324 0.1024 0.044 Uiso 1 1 calc R . .
H13B H 0.6958 -0.0247 0.0845 0.044 Uiso 1 1 calc R . .
H13C H 0.6466 -0.0648 0.1420 0.044 Uiso 1 1 calc R . .
C14 C 0.8113(4) -0.1068(4) 0.2019(2) 0.0300(13) Uani 1 1 d . A .
H14A H 0.7560 -0.1073 0.2274 0.045 Uiso 1 1 calc R . .
H14B H 0.8717 -0.0877 0.2242 0.045 Uiso 1 1 calc R . .
H14C H 0.8143 -0.1704 0.1853 0.045 Uiso 1 1 calc R . .
C15 C 0.6967(3) 0.5179(3) 0.0848(2) 0.0183(11) Uani 1 1 d . . .
C16 C 0.5948(4) 0.4954(4) 0.0547(2) 0.0278(12) Uani 1 1 d . A .
H16A H 0.5866 0.5406 0.0236 0.042 Uiso 1 1 calc R . .
H16B H 0.5442 0.5007 0.0830 0.042 Uiso 1 1 calc R . .
H16C H 0.5893 0.4307 0.0384 0.042 Uiso 1 1 calc R . .
C17 C 0.7030(4) 0.6192(4) 0.1134(2) 0.0295(13) Uani 1 1 d . A .
H17A H 0.6927 0.6661 0.0837 0.044 Uiso 1 1 calc R . .
H17B H 0.7674 0.6339 0.1322 0.044 Uiso 1 1 calc R . .
H17C H 0.6528 0.6210 0.1423 0.044 Uiso 1 1 calc R . .
C18 C 0.7770(4) 0.5143(4) 0.0387(2) 0.0289(13) Uani 1 1 d . A .
H18A H 0.7692 0.4526 0.0185 0.043 Uiso 1 1 calc R . .
H18B H 0.8415 0.5232 0.0580 0.043 Uiso 1 1 calc R . .
H18C H 0.7706 0.5648 0.0108 0.043 Uiso 1 1 calc R . .
C19 C 0.6837(4) 0.0571(4) 0.5053(2) 0.0383(15) Uani 1 1 d . . .
H19A H 0.7534 0.0580 0.5150 0.057 Uiso 1 1 calc R . .
H19B H 0.6474 0.0089 0.5282 0.057 Uiso 1 1 calc R . .
H19C H 0.6619 0.1195 0.5140 0.057 Uiso 1 1 calc R . .
C20 C 0.6653(4) 0.0334(4) 0.4404(2) 0.0251(12) Uani 1 1 d . . .
C21 C 0.6043(4) -0.0479(4) 0.4227(2) 0.0299(13) Uani 1 1 d . . .
H21 H 0.5770 -0.0879 0.4517 0.036 Uiso 1 1 calc R . .
C22 C 0.5812(4) -0.0739(4) 0.3635(3) 0.0312(13) Uani 1 1 d . . .
C23 C 0.5067(5) -0.1598(4) 0.3499(3) 0.0573(19) Uani 1 1 d . . .
H23A H 0.4503 -0.1388 0.3286 0.086 Uiso 1 1 calc R . .
H23B H 0.4856 -0.1889 0.3861 0.086 Uiso 1 1 calc R . .
H23C H 0.5368 -0.2063 0.3263 0.086 Uiso 1 1 calc R . .
C24 C 1.0641(4) 0.1394(5) 0.4757(2) 0.0450(16) Uani 1 1 d . . .
H24A H 1.0635 0.2078 0.4828 0.067 Uiso 1 1 calc R . .
H24B H 1.1267 0.1191 0.4892 0.067 Uiso 1 1 calc R . .
H24C H 1.0114 0.1051 0.4966 0.067 Uiso 1 1 calc R . .
C25 C 1.0494(4) 0.1178(4) 0.4108(2) 0.0294(13) Uani 1 1 d . . .
C26 C 1.1150(4) 0.0648(4) 0.3817(2) 0.0316(13) Uani 1 1 d . . .
H26 H 1.1679 0.0440 0.4037 0.038 Uiso 1 1 calc R . .
C27 C 1.1078(4) 0.0401(4) 0.3214(3) 0.0277(13) Uani 1 1 d . . .
C28 C 1.1856(4) -0.0164(4) 0.2952(3) 0.0401(15) Uani 1 1 d . . .
H28A H 1.1547 -0.0635 0.2673 0.060 Uiso 1 1 calc R . .
H28B H 1.2191 -0.0487 0.3261 0.060 Uiso 1 1 calc R . .
H28C H 1.2329 0.0270 0.2756 0.060 Uiso 1 1 calc R . .
C29 C 0.9445(5) 0.7090(4) 0.3959(2) 0.0442(16) Uani 1 1 d . . .
H29A H 0.8787 0.7150 0.4093 0.066 Uiso 1 1 calc R . .
H29B H 0.9814 0.7716 0.3965 0.066 Uiso 1 1 calc R . .
H29C H 0.9773 0.6666 0.4215 0.066 Uiso 1 1 calc R . .
C30 C 0.9385(4) 0.6681(4) 0.3344(2) 0.0268(13) Uani 1 1 d . . .
C31 C 0.9815(4) 0.7217(4) 0.2892(2) 0.0290(13) Uani 1 1 d . . .
H31 H 1.0140 0.7821 0.2991 0.035 Uiso 1 1 calc R . .
C32 C 0.9801(3) 0.6927(3) 0.2304(2) 0.0235(12) Uani 1 1 d . . .
C33 C 1.0360(4) 0.7549(4) 0.1864(2) 0.0342(14) Uani 1 1 d . . .
H33A H 1.0993 0.7311 0.1803 0.051 Uiso 1 1 calc R . .
H33B H 1.0457 0.8205 0.2011 0.051 Uiso 1 1 calc R . .
H33C H 0.9985 0.7528 0.1496 0.051 Uiso 1 1 calc R . .
C34 C 0.5733(4) 0.5876(4) 0.4394(2) 0.0342(14) Uani 1 1 d . . .
H34A H 0.5857 0.5312 0.4615 0.051 Uiso 1 1 calc R . .
H34B H 0.5152 0.6139 0.4536 0.051 Uiso 1 1 calc R . .
H34C H 0.6294 0.6352 0.4441 0.051 Uiso 1 1 calc R . .
C35 C 0.5573(3) 0.5604(3) 0.3753(2) 0.0208(11) Uani 1 1 d . . .
C36 C 0.4751(3) 0.5878(3) 0.3435(2) 0.0224(11) Uani 1 1 d . . .
H36 H 0.4280 0.6179 0.3642 0.027 Uiso 1 1 calc R . .
C37 C 0.4584(3) 0.5735(3) 0.2830(2) 0.0201(11) Uani 1 1 d . . .
C38 C 0.3742(4) 0.6189(4) 0.2536(2) 0.0314(13) Uani 1 1 d . . .
H38A H 0.3994 0.6767 0.2341 0.047 Uiso 1 1 calc R . .
H38B H 0.3280 0.6349 0.2827 0.047 Uiso 1 1 calc R . .
H38C H 0.3410 0.5741 0.2251 0.047 Uiso 1 1 calc R . .
C39 C 0.4301(5) 0.0968(6) 0.0455(3) 0.069(2) Uani 1 1 d U A .
H39A H 0.4427 0.0304 0.0509 0.103 Uiso 1 1 calc R . .
H39B H 0.3804 0.1002 0.0146 0.103 Uiso 1 1 calc R . .
H39C H 0.4071 0.1226 0.0815 0.103 Uiso 1 1 calc R . .
C40 C 0.5238(4) 0.1544(5) 0.0289(2) 0.0405(16) Uani 1 1 d . . .
C41 C 0.5308(4) 0.2007(6) -0.0256(3) 0.058(2) Uani 1 1 d . A .
H41 H 0.4764 0.1901 -0.0518 0.070 Uiso 1 1 calc R . .
C42 C 0.6104(4) 0.2600(4) -0.0437(2) 0.0349(14) Uani 1 1 d . . .
C43 C 0.6052(5) 0.3092(5) -0.1024(2) 0.0524(18) Uani 1 1 d . A .
H43A H 0.6228 0.3775 -0.0969 0.079 Uiso 1 1 calc R . .
H43B H 0.5388 0.2985 -0.1190 0.079 Uiso 1 1 calc R . .
H43C H 0.6506 0.2830 -0.1286 0.079 Uiso 1 1 calc R . .
C44 C 0.8211(4) 0.0043(5) -0.0639(3) 0.0512(19) Uani 1 1 d . . .
H44A H 0.8076 -0.0517 -0.0400 0.077 Uiso 1 1 calc R . .
H44B H 0.8824 0.0000 -0.0835 0.077 Uiso 1 1 calc R . .
H44C H 0.7680 0.0074 -0.0927 0.077 Uiso 1 1 calc R . .
C45 C 0.8292(4) 0.0942(4) -0.0252(2) 0.0272(12) Uani 1 1 d . . .
C46 C 0.9141(4) 0.1598(4) -0.0278(2) 0.0347(14) Uani 1 1 d . A .
H46 H 0.9602 0.1480 -0.0559 0.042 Uiso 1 1 calc R . .
C47 C 0.9347(4) 0.2411(4) 0.0084(2) 0.0317(13) Uani 1 1 d . . .
C48 C 1.0308(4) 0.3006(5) 0.0066(3) 0.055(2) Uani 1 1 d . A .
H48A H 1.0199 0.3679 0.0087 0.083 Uiso 1 1 calc R . .
H48B H 1.0625 0.2874 -0.0296 0.083 Uiso 1 1 calc R . .
H48C H 1.0727 0.2852 0.0394 0.083 Uiso 1 1 calc R . .
C50 C 0.4397(6) -0.0551(6) 0.1999(4) 0.077(2) Uani 1 1 d U . .
H50A H 0.4117 -0.0523 0.1606 0.115 Uiso 1 1 calc R A .
H50B H 0.3928 -0.0904 0.2244 0.115 Uiso 1 1 calc R . .
H50C H 0.4995 -0.0873 0.1990 0.115 Uiso 1 1 calc R . .
C51 C 1.1164(5) 0.5332(5) 0.1166(3) 0.0599(19) Uani 1 1 d U . .
H51A H 1.1454 0.5454 0.1555 0.090 Uiso 1 1 calc R A .
H51B H 1.1117 0.5935 0.0970 0.090 Uiso 1 1 calc R . .
H51C H 1.1574 0.4938 0.0945 0.090 Uiso 1 1 calc R . .
C52 C 1.1649(7) 0.1662(7) 0.1752(4) 0.106(3) Uani 1 1 d U . .
H52A H 1.2091 0.2069 0.1518 0.158 Uiso 1 1 calc R A .
H52B H 1.1851 0.1017 0.1752 0.158 Uiso 1 1 calc R . .
H52C H 1.1670 0.1914 0.2150 0.158 Uiso 1 1 calc R . .
C53 C 0.7131(6) 0.3568(6) 0.5398(4) 0.085(3) Uani 1 1 d U . .
H53A H 0.6972 0.4211 0.5492 0.128 Uiso 1 1 calc R . .
H53B H 0.7732 0.3602 0.5182 0.128 Uiso 1 1 calc R . .
H53C H 0.7222 0.3220 0.5756 0.128 Uiso 1 1 calc R . .
H103 H 0.842(5) 0.499(6) 0.418(5) 0.15(4) Uiso 1 1 d D . .
H101 H 0.790(3) 0.202(2) 0.438(2) 0.027(15) Uiso 1 1 d D . .
H102 H 0.881(3) 0.226(3) 0.424(2) 0.030(15) Uiso 1 1 d D . .
H104 H 0.727(2) 0.478(4) 0.404(2) 0.033(16) Uiso 1 1 d D . .

loop_
_atom_site_aniso_label
_atom_site_aniso_U_11
_atom_site_aniso_U_22
_atom_site_aniso_U_33
_atom_site_aniso_U_23
_atom_site_aniso_U_13
_atom_site_aniso_U_12
Fe1 0.0124(3) 0.0169(4) 0.0173(4) -0.0008(3) -0.0003(3) 0.0057(3)
Fe2 0.0159(4) 0.0139(4) 0.0188(4) 0.0032(3) 0.0044(3) 0.0049(3)
Fe3 0.0144(3) 0.0155(4) 0.0190(4) 0.0011(3) 0.0010(3) 0.0070(3)
Fe4 0.0124(3) 0.0123(4) 0.0214(4) 0.0003(3) 0.0012(3) 0.0015(3)
Fe5 0.0117(3) 0.0133(4) 0.0175(4) 0.0013(3) 0.0022(3) 0.0035(3)
Fe6 0.0145(3) 0.0178(4) 0.0146(3) -0.0005(3) 0.0020(3) 0.0007(3)
K1 0.0210(6) 0.0232(6) 0.0183(5) 0.0003(5) 0.0017(4) 0.0065(5)
K2 0.0213(6) 0.0219(6) 0.0227(6) -0.0008(5) 0.0013(5) -0.0003(5)
P1 0.0119(6) 0.0154(7) 0.0176(6) 0.0039(5) 0.0036(5) 0.0039(5)
P2 0.0115(6) 0.0177(7) 0.0234(7) -0.0023(5) -0.0013(5) 0.0038(5)
P3 0.0138(6) 0.0120(7) 0.0187(6) 0.0003(5) 0.0033(5) 0.0029(5)
P4 0.0136(6) 0.0130(7) 0.0162(6) 0.0021(5) 0.0020(5) 0.0018(5)
O1 0.0123(16) 0.0148(18) 0.0177(17) -0.0014(14) 0.0010(13) 0.0041(13)
O2 0.0087(15) 0.0111(17) 0.0210(17) 0.0022(13) 0.0038(13) 0.0010(13)
O3 0.0188(17) 0.0142(18) 0.0248(18) 0.0085(14) 0.0038(14) 0.0069(14)
O4 0.0147(16) 0.0075(17) 0.0233(18) 0.0019(14) 0.0032(14) 0.0008(13)
O5 0.022(2) 0.024(2) 0.0228(19) 0.0046(16) 0.0026(16) 0.0065(17)
O6 0.021(2) 0.035(2) 0.030(2) -0.0166(17) -0.0103(17) 0.0154(18)
O7 0.0149(17) 0.0207(19) 0.0140(16) -0.0009(14) 0.0009(13) 0.0060(14)
O8 0.0119(16) 0.0162(18) 0.0174(17) 0.0054(14) 0.0009(13) -0.0035(13)
O9 0.0116(16) 0.0170(18) 0.0206(17) 0.0014(14) 0.0034(13) 0.0022(13)
O10 0.0115(16) 0.0246(19) 0.0214(18) -0.0049(15) -0.0018(13) 0.0040(14)
O11 0.0102(16) 0.0165(18) 0.0254(18) -0.0002(14) 0.0006(14) 0.0030(13)
O12 0.0101(16) 0.0160(18) 0.0253(18) -0.0020(14) -0.0002(14) 0.0014(13)
O13 0.0149(16) 0.0137(17) 0.0192(17) 0.0008(14) 0.0023(13) 0.0038(13)
O14 0.0141(16) 0.0171(18) 0.0200(17) 0.0017(14) 0.0041(14) 0.0030(14)
O15 0.0208(18) 0.0156(18) 0.0189(17) 0.0007(14) 0.0024(14) 0.0002(14)
O16 0.0144(16) 0.0128(17) 0.0178(17) 0.0025(13) 0.0008(13) 0.0031(13)
O17 0.0138(16) 0.0223(19) 0.0182(17) 0.0016(14) 0.0020(13) 0.0025(14)
O18 0.0216(18) 0.0128(18) 0.0177(17) 0.0031(14) 0.0001(14) 0.0056(14)
O19 0.0245(19) 0.023(2) 0.0220(18) 0.0071(15) 0.0043(15) 0.0090(15)
O20 0.030(2) 0.0136(19) 0.033(2) 0.0007(16) 0.0099(16) -0.0006(15)
O21 0.0221(19) 0.031(2) 0.0216(18) 0.0017(16) -0.0037(15) 0.0122(16)
O22 0.0146(17) 0.0212(19) 0.033(2) -0.0002(16) -0.0010(15) 0.0120(15)
O23 0.0204(18) 0.0142(19) 0.0251(18) -0.0045(15) -0.0024(14) 0.0021(15)
O24 0.0182(18) 0.0160(19) 0.0286(19) 0.0003(15) 0.0025(15) -0.0018(14)
O25 0.0205(18) 0.0153(18) 0.0197(17) -0.0025(14) 0.0024(14) 0.0051(14)
O26 0.0152(17) 0.0210(19) 0.0233(18) 0.0051(15) 0.0033(14) 0.0088(14)
O27 0.0140(17) 0.030(2) 0.0203(18) -0.0037(15) 0.0007(14) 0.0007(15)
O28 0.034(2) 0.027(2) 0.0175(18) 0.0015(15) 0.0018(16) 0.0034(16)
O29 0.0179(18) 0.023(2) 0.0238(18) -0.0067(15) 0.0044(15) -0.0011(15)
O30 0.0218(18) 0.027(2) 0.0209(18) -0.0042(15) 0.0071(15) -0.0019(15)
O31A 0.086(5) 0.096(5) 0.108(5) -0.022(4) -0.015(4) 0.007(4)
C49 0.030(4) 0.029(4) 0.054(4) 0.013(3) 0.010(3) 0.000(3)
O36 0.141(8) 0.143(8) 0.144(8) 0.006(5) 0.002(5) 0.012(5)
C54A 0.95(10) 0.95(10) 0.95(10) 0.016(5) 0.031(6) 0.090(10)
O31B 0.012(4) 0.012(4) 0.013(4) 0.005(3) -0.002(3) 0.006(3)
C54B 0.092(9) 0.076(9) 0.084(9) 0.001(5) -0.012(5) 0.005(5)
O32 0.053(3) 0.066(3) 0.063(3) 0.007(2) -0.012(2) -0.016(2)
O33 0.047(2) 0.050(3) 0.061(3) -0.006(2) 0.026(2) -0.011(2)
O34 0.050(2) 0.055(3) 0.061(3) -0.002(2) 0.015(2) 0.018(2)
O35 0.052(3) 0.148(5) 0.037(3) -0.030(3) -0.009(2) 0.035(3)
C1 0.029(3) 0.018(3) 0.033(3) 0.009(2) 0.007(2) 0.011(2)
C2 0.023(3) 0.012(3) 0.032(3) 0.004(2) 0.003(2) 0.003(2)
C3 0.017(2) 0.016(3) 0.022(3) 0.008(2) 0.008(2) 0.008(2)
C4 0.018(3) 0.017(3) 0.052(4) -0.005(3) 0.011(2) -0.003(2)
C5 0.017(3) 0.024(3) 0.025(3) 0.003(2) 0.005(2) 0.005(2)
C6 0.033(3) 0.039(4) 0.046(4) 0.025(3) 0.023(3) 0.015(3)
C7 0.016(3) 0.026(3) 0.032(3) -0.005(2) -0.006(2) 0.003(2)
C8 0.016(3) 0.036(3) 0.052(4) 0.001(3) 0.002(3) 0.003(2)
C9 0.023(3) 0.035(4) 0.052(4) -0.013(3) -0.013(3) 0.000(3)
C10 0.021(3) 0.040(4) 0.039(3) -0.002(3) -0.011(2) 0.006(3)
C11 0.020(3) 0.007(2) 0.023(3) -0.001(2) 0.005(2) 0.0009(19)
C12 0.024(3) 0.020(3) 0.033(3) -0.002(2) 0.009(2) 0.008(2)
C13 0.026(3) 0.024(3) 0.037(3) -0.008(2) 0.002(2) -0.002(2)
C14 0.045(3) 0.015(3) 0.032(3) -0.005(2) 0.007(3) 0.008(2)
C15 0.018(3) 0.014(3) 0.022(3) 0.004(2) -0.001(2) -0.003(2)
C16 0.028(3) 0.029(3) 0.027(3) 0.011(2) -0.002(2) 0.009(2)
C17 0.042(3) 0.022(3) 0.025(3) 0.009(2) -0.002(2) 0.008(3)
C18 0.035(3) 0.026(3) 0.026(3) 0.011(2) 0.005(2) 0.002(2)
C19 0.044(4) 0.042(4) 0.030(3) 0.016(3) 0.002(3) 0.006(3)
C20 0.032(3) 0.025(3) 0.023(3) 0.015(2) 0.012(2) 0.016(2)
C21 0.037(3) 0.015(3) 0.039(3) 0.017(2) 0.014(3) 0.004(2)
C22 0.033(3) 0.014(3) 0.049(4) 0.011(3) 0.012(3) 0.006(2)
C23 0.079(5) 0.032(4) 0.058(4) 0.000(3) 0.021(4) -0.020(4)
C24 0.046(4) 0.064(5) 0.027(3) 0.004(3) -0.012(3) 0.018(3)
C25 0.027(3) 0.034(3) 0.028(3) 0.007(3) -0.005(2) 0.008(3)
C26 0.025(3) 0.034(3) 0.037(3) 0.009(3) -0.011(2) 0.015(3)
C27 0.017(3) 0.015(3) 0.052(4) 0.001(3) 0.002(3) 0.004(2)
C28 0.020(3) 0.034(3) 0.068(4) -0.009(3) -0.002(3) 0.018(3)
C29 0.068(4) 0.022(3) 0.041(4) -0.010(3) -0.006(3) 0.000(3)
C30 0.025(3) 0.022(3) 0.034(3) -0.010(2) -0.009(2) 0.015(2)
C31 0.025(3) 0.018(3) 0.043(3) -0.005(3) -0.003(3) -0.004(2)
C32 0.015(3) 0.014(3) 0.042(3) 0.003(2) 0.003(2) 0.005(2)
C33 0.029(3) 0.022(3) 0.051(4) 0.005(3) 0.008(3) -0.005(2)
C34 0.034(3) 0.042(4) 0.029(3) -0.006(3) 0.007(3) 0.014(3)
C35 0.020(3) 0.019(3) 0.024(3) 0.001(2) 0.005(2) 0.002(2)
C36 0.022(3) 0.015(3) 0.032(3) 0.002(2) 0.012(2) 0.008(2)
C37 0.014(2) 0.017(3) 0.030(3) 0.008(2) 0.008(2) 0.003(2)
C38 0.022(3) 0.033(3) 0.042(3) 0.007(3) 0.006(2) 0.012(2)
C39 0.048(3) 0.098(4) 0.054(3) -0.003(3) -0.001(3) -0.024(3)
C40 0.018(3) 0.074(5) 0.027(3) -0.009(3) 0.001(2) -0.009(3)
C41 0.025(3) 0.123(7) 0.024(3) 0.004(4) -0.010(3) -0.004(4)
C42 0.029(3) 0.061(4) 0.017(3) 0.002(3) -0.001(2) 0.020(3)
C43 0.053(4) 0.076(5) 0.031(3) 0.015(3) -0.002(3) 0.020(4)
C44 0.036(4) 0.052(4) 0.063(4) -0.031(4) 0.023(3) -0.011(3)
C45 0.031(3) 0.024(3) 0.026(3) -0.006(2) 0.011(2) 0.000(2)
C46 0.028(3) 0.038(4) 0.037(3) -0.014(3) 0.023(3) -0.005(3)
C47 0.024(3) 0.046(4) 0.025(3) -0.001(3) 0.012(2) -0.001(3)
C48 0.034(4) 0.069(5) 0.059(4) -0.023(4) 0.025(3) -0.018(3)
C50 0.077(4) 0.074(4) 0.081(4) 0.007(4) 0.014(3) 0.012(3)
C51 0.054(3) 0.057(4) 0.069(4) -0.013(3) 0.015(3) 0.006(3)
C52 0.106(5) 0.107(5) 0.102(5) -0.008(4) 0.018(4) -0.004(4)
C53 0.075(4) 0.098(5) 0.082(4) -0.022(4) 0.015(4) 0.007(4)

loop_
_atom_type_symbol
_atom_type_description
_atom_type_scat_dispersion_real
_atom_type_scat_dispersion_imag
_atom_type_scat_source
C C 0.0033 0.0016 'International Tables Vol C Tables 4.2.6.8 and 6.1.1.4'
H H 0.0000 0.0000 'International Tables Vol C Tables 4.2.6.8 and 6.1.1.4'
O O 0.0106 0.0060 'International Tables Vol C Tables 4.2.6.8 and 6.1.1.4'
P P 0.1023 0.0942 'International Tables Vol C Tables 4.2.6.8 and 6.1.1.4'
K K 0.2009 0.2494 'International Tables Vol C Tables 4.2.6.8 and 6.1.1.4'
Fe Fe 0.3463 0.8444 'International Tables Vol C Tables 4.2.6.8 and 6.1.1.4'

loop_
_geom_angle_atom_site_label_1
_geom_angle_atom_site_label_2
_geom_angle_atom_site_label_3
_geom_angle
_geom_angle_site_symmetry_3
O2 Fe1 O1 102.96(13) .
O2 Fe1 O10 96.63(13) .
O1 Fe1 O10 95.92(12) .
O2 Fe1 O7 96.27(12) .
O1 Fe1 O7 96.78(12) .
O10 Fe1 O7 159.38(12) .
O2 Fe1 O6 86.56(14) .
O1 Fe1 O6 170.47(14) .
O10 Fe1 O6 82.27(13) .
O7 Fe1 O6 82.52(13) .
O2 Fe1 O5 170.98(13) .
O1 Fe1 O5 86.05(13) .
O10 Fe1 O5 81.92(13) .
O7 Fe1 O5 82.81(12) .
O6 Fe1 O5 84.43(13) .
O1 Fe2 O9 96.47(12) .
O1 Fe2 O3 82.01(12) .
O9 Fe2 O3 178.12(13) .
O1 Fe2 O13 94.95(12) .
O9 Fe2 O13 89.01(12) .
O3 Fe2 O13 90.02(12) .
O1 Fe2 O20 174.30(13) .
O9 Fe2 O20 87.56(13) .
O3 Fe2 O20 94.04(13) .
O13 Fe2 O20 89.14(13) .
O1 Fe2 O19 91.14(13) .
O9 Fe2 O19 92.79(12) .
O3 Fe2 O19 88.35(13) .
O13 Fe2 O19 173.42(13) .
O20 Fe2 O19 84.62(14) .
O1 Fe2 Fe3 40.69(8) .
O9 Fe2 Fe3 135.21(9) .
O3 Fe2 Fe3 43.04(9) .
O13 Fe2 Fe3 84.10(9) .
O20 Fe2 Fe3 136.29(10) .
O19 Fe2 Fe3 98.99(9) .
O1 Fe2 K1 86.93(9) .
O9 Fe2 K1 46.56(9) .
O3 Fe2 K1 132.07(9) .
O13 Fe2 K1 44.60(9) .
O20 Fe2 K1 98.77(10) .
O19 Fe2 K1 138.57(9) .
Fe3 Fe2 K1 105.90(3) .
O1 Fe3 O11 95.45(12) .
O1 Fe3 O14 95.68(12) .
O11 Fe3 O14 91.09(12) .
O1 Fe3 O3 81.18(12) .
O11 Fe3 O3 176.63(12) .
O14 Fe3 O3 89.22(12) .
O1 Fe3 O22 173.18(13) .
O11 Fe3 O22 91.26(12) .
O14 Fe3 O22 85.41(13) .
O3 Fe3 O22 92.11(13) .
O1 Fe3 O21 93.39(12) .
O11 Fe3 O21 91.49(13) .
O14 Fe3 O21 170.30(13) .
O3 Fe3 O21 88.76(13) .
O22 Fe3 O21 85.19(13) .
O1 Fe3 Fe2 40.72(9) .
O11 Fe3 Fe2 134.56(9) .
O14 Fe3 Fe2 84.16(9) .
O3 Fe3 Fe2 42.15(8) .
O22 Fe3 Fe2 133.01(10) .
O21 Fe3 Fe2 100.60(9) .
O1 Fe3 K2 85.10(9) .
O11 Fe3 K2 47.34(9) .
O14 Fe3 K2 46.54(9) .
O3 Fe3 K2 131.85(9) .
O22 Fe3 K2 100.42(10) .
O21 Fe3 K2 138.17(10) .
Fe2 Fe3 K2 104.84(3) .
O2 Fe4 O12 95.83(12) .
O2 Fe4 O17 94.26(12) .
O12 Fe4 O17 90.18(12) .
O2 Fe4 O4 81.09(12) .
O12 Fe4 O4 176.84(13) .
O17 Fe4 O4 90.76(12) .
O2 Fe4 O23 95.45(13) .
O12 Fe4 O23 92.76(12) .
O17 Fe4 O23 169.51(13) .
O4 Fe4 O23 86.85(12) .
O2 Fe4 O24 175.80(12) .
O12 Fe4 O24 88.27(12) .
O17 Fe4 O24 84.77(13) .
O4 Fe4 O24 94.82(12) .
O23 Fe4 O24 85.26(13) .
O2 Fe4 Fe5 40.75(8) .
O12 Fe4 Fe5 134.87(9) .
O17 Fe4 Fe5 83.46(9) .
O4 Fe4 Fe5 42.31(8) .
O23 Fe4 Fe5 101.43(9) .
O24 Fe4 Fe5 135.05(9) .
O2 Fe4 K2 88.01(9) .
O12 Fe4 K2 45.65(9) .
O17 Fe4 K2 45.98(9) .
O4 Fe4 K2 134.51(9) .
O23 Fe4 K2 138.34(9) .
O24 Fe4 K2 94.22(9) .
Fe5 Fe4 K2 107.70(3) .
O2 Fe5 O8 94.73(12) .
O2 Fe5 O16 97.28(12) .
O8 Fe5 O16 90.67(12) .
O2 Fe5 O4 81.05(12) .
O8 Fe5 O4 175.63(12) .
O16 Fe5 O4 88.76(12) .
O2 Fe5 O26 172.86(13) .
O8 Fe5 O26 91.60(12) .
O16 Fe5 O26 85.94(12) .
O4 Fe5 O26 92.68(12) .
O2 Fe5 O25 91.40(12) .
O8 Fe5 O25 91.85(12) .
O16 Fe5 O25 170.73(12) .
O4 Fe5 O25 89.39(12) .
O26 Fe5 O25 85.07(12) .
O2 Fe5 Fe4 40.63(8) .
O8 Fe5 Fe4 133.24(9) .
O16 Fe5 Fe4 84.25(9) .
O4 Fe5 Fe4 42.39(8) .
O26 Fe5 Fe4 134.02(9) .
O25 Fe5 Fe4 100.43(9) .
O2 Fe5 K1 84.17(9) .
O8 Fe5 K1 46.56(9) .
O16 Fe5 K1 47.61(9) .
O4 Fe5 K1 131.31(9) .
O26 Fe5 K1 102.63(9) .
O25 Fe5 K1 137.25(9) .
Fe4 Fe5 K1 103.22(3) .
O18 Fe6 O15 89.25(13) .
O18 Fe6 O30 91.25(13) .
O15 Fe6 O30 93.64(13) .
O18 Fe6 O27 93.16(13) .
O15 Fe6 O27 89.47(13) .
O30 Fe6 O27 174.64(13) .
O18 Fe6 O29 176.86(13) .
O15 Fe6 O29 93.45(13) .
O30 Fe6 O29 86.98(13) .
O27 Fe6 O29 88.47(12) .
O18 Fe6 O28 92.02(13) .
O15 Fe6 O28 176.60(14) .
O30 Fe6 O28 89.49(14) .
O27 Fe6 O28 87.32(14) .
O29 Fe6 O28 85.38(13) .
O18 Fe6 K1 56.34(9) .
O15 Fe6 K1 58.91(9) .
O30 Fe6 K1 134.53(9) .
O27 Fe6 K1 50.81(9) .
O29 Fe6 K1 126.57(9) .
O28 Fe6 K1 119.43(10) .
O18 Fe6 K2 64.15(9) .
O15 Fe6 K2 56.41(9) .
O30 Fe6 K2 48.05(9) .
O27 Fe6 K2 137.03(9) .
O29 Fe6 K2 116.17(9) .
O28 Fe6 K2 126.94(10) .
K1 Fe6 K2 87.13(3) .
O31B K1 O13 175.9(2) .
O31B K1 O27 83.2(2) .
O13 K1 O27 94.05(9) .
O31B K1 O9 122.2(2) .
O13 K1 O9 59.62(9) .
O27 K1 O9 150.37(10) .
O31B K1 O31A 18.7(2) .
O13 K1 O31A 162.0(3) .
O27 K1 O31A 100.0(3) .
O9 K1 O31A 103.7(3) .
O31B K1 O8 78.2(2) .
O13 K1 O8 105.13(9) .
O27 K1 O8 157.65(10) .
O9 K1 O8 51.93(8) .
O31A K1 O8 63.9(2) .
O31B K1 O32 106.4(2) .
O13 K1 O32 70.88(11) .
O27 K1 O32 97.37(12) .
O9 K1 O32 62.94(11) .
O31A K1 O32 96.0(3) .
O8 K1 O32 99.66(12) .
O31B K1 O16 59.26(19) .
O13 K1 O16 124.45(9) .
O27 K1 O16 101.67(9) .
O9 K1 O16 104.60(9) .
O31A K1 O16 63.6(2) .
O8 K1 O16 57.99(8) .
O32 K1 O16 154.11(12) .
O31B K1 O18 80.8(2) .
O13 K1 O18 100.42(9) .
O27 K1 O18 59.23(9) .
O9 K1 O18 133.69(9) .
O31A K1 O18 96.5(3) .
O8 K1 O18 105.16(9) .
O32 K1 O18 155.11(12) .
O16 K1 O18 49.58(8) .
O31B K1 O15 129.0(2) .
O13 K1 O15 50.67(8) .
O27 K1 O15 56.27(9) .
O9 K1 O15 106.64(9) .
O31A K1 O15 147.4(3) .
O8 K1 O15 129.80(9) .
O32 K1 O15 108.20(12) .
O16 K1 O15 96.98(8) .
O18 K1 O15 53.28(8) .
O31B K1 P1 100.7(2) .
O13 K1 P1 82.05(7) .
O27 K1 P1 176.03(8) .
O9 K1 P1 25.83(6) .
O31A K1 P1 83.7(2) .
O8 K1 P1 26.10(6) .
O32 K1 P1 80.73(10) .
O16 K1 P1 81.22(6) .
O18 K1 P1 122.03(7) .
O15 K1 P1 120.93(7) .
O31B K1 P3 154.7(2) .
O13 K1 P3 24.95(6) .
O27 K1 P3 75.67(7) .
O9 K1 P3 82.14(7) .
O31A K1 P3 172.9(3) .
O8 K1 P3 118.49(7) .
O32 K1 P3 90.13(10) .
O16 K1 P3 111.41(7) .
O18 K1 P3 76.55(6) .
O15 K1 P3 25.78(6) .
P1 K1 P3 100.79(4) .
O30 K2 O12 149.82(10) .
O30 K2 O17 91.27(10) .
O12 K2 O17 61.27(9) .
O30 K2 O34 90.36(12) .
O12 K2 O34 116.51(12) .
O17 K2 O34 176.86(12) .
O30 K2 O33 86.55(11) .
O12 K2 O33 71.65(11) .
O17 K2 O33 66.48(11) .
O34 K2 O33 110.96(13) .
O30 K2 O14 100.94(10) .
O12 K2 O14 104.02(9) .
O17 K2 O14 121.15(9) .
O34 K2 O14 61.09(11) .
O33 K2 O14 168.77(12) .
O30 K2 O11 157.66(10) .
O12 K2 O11 52.10(9) .
O17 K2 O11 106.34(9) .
O34 K2 O11 72.75(11) .
O33 K2 O11 112.81(11) .
O14 K2 O11 58.32(8) .
O30 K2 O15 59.23(9) .
O12 K2 O15 129.88(9) .
O17 K2 O15 94.18(9) .
O34 K2 O15 88.96(12) .
O33 K2 O15 141.04(11) .
O14 K2 O15 49.62(8) .
O11 K2 O15 104.86(9) .
O30 K2 O18 54.44(8) .
O12 K2 O18 106.00(8) .
O17 K2 O18 47.95(8) .
O34 K2 O18 134.95(12) .
O33 K2 O18 95.50(11) .
O14 K2 O18 95.68(8) .
O11 K2 O18 129.93(8) .
O15 K2 O18 50.63(8) .
O30 K2 P2 174.57(8) .
O12 K2 P2 25.86(7) .
O17 K2 P2 83.40(7) .
O34 K2 P2 95.01(10) .
O33 K2 P2 92.25(9) .
O14 K2 P2 81.05(7) .
O11 K2 P2 26.24(6) .
O15 K2 P2 119.96(7) .
O18 K2 P2 120.50(6) .
O30 K2 P3 81.31(7) .
O12 K2 P3 116.91(7) .
O17 K2 P3 107.05(7) .
O34 K2 P3 75.85(10) .
O33 K2 P3 166.19(10) .
O14 K2 P3 24.69(6) .
O11 K2 P3 80.44(7) .
O15 K2 P3 25.16(6) .
O18 K2 P3 72.08(6) .
P2 K2 P3 99.22(4) .
O30 K2 P4 73.52(7) .
O12 K2 P4 82.38(7) .
O17 K2 P4 23.15(7) .
O34 K2 P4 159.79(11) .
O33 K2 P4 80.78(9) .
O14 K2 P4 109.26(7) .
O11 K2 P4 118.97(7) .
O15 K2 P4 72.45(6) .
O18 K2 P4 24.85(5) .
P2 K2 P4 101.07(4) .
P3 K2 P4 89.44(3) .
O7 P1 O9 111.10(17) .
O7 P1 O8 111.88(17) .
O9 P1 O8 109.85(17) .
O7 P1 C3 108.8(2) .
O9 P1 C3 107.60(19) .
O8 P1 C3 107.41(19) .
O7 P1 K1 129.51(12) .
O9 P1 K1 53.75(12) .
O8 P1 K1 56.10(12) .
C3 P1 K1 121.64(16) .
O10 P2 O11 112.01(18) .
O10 P2 O12 111.35(17) .
O11 P2 O12 109.89(17) .
O10 P2 C7 108.2(2) .
O11 P2 C7 107.8(2) .
O12 P2 C7 107.4(2) .
O10 P2 K2 129.55(13) .
O11 P2 K2 58.20(12) .
O12 P2 K2 51.69(12) .
C7 P2 K2 122.06(17) .
O15 P3 O14 109.35(18) .
O15 P3 O13 110.34(17) .
O14 P3 O13 112.02(17) .
O15 P3 C11 107.68(19) .
O14 P3 C11 109.18(19) .
O13 P3 C11 108.16(19) .
O15 P3 K1 61.10(12) .
O14 P3 K1 123.97(13) .
O13 P3 K1 49.46(12) .
C11 P3 K1 126.62(15) .
O15 P3 K2 57.71(12) .
O14 P3 K2 52.35(12) .
O13 P3 K2 121.12(12) .
C11 P3 K2 130.70(15) .
K1 P3 K2 89.64(4) .
O18 P4 O17 111.08(17) .
O18 P4 O16 108.57(17) .
O17 P4 O16 111.52(17) .
O18 P4 C15 107.23(19) .
O17 P4 C15 108.32(19) .
O16 P4 C15 110.03(19) .
O18 P4 K1 56.19(12) .
O17 P4 K1 116.61(13) .
O16 P4 K1 54.14(12) .
C15 P4 K1 135.07(15) .
O18 P4 K2 65.88(12) .
O17 P4 K2 45.35(12) .
O16 P4 K2 123.56(12) .
C15 P4 K2 125.57(15) .
K1 P4 K2 88.15(4) .
Fe1 O1 Fe3 129.59(16) .
Fe1 O1 Fe2 127.42(15) .
Fe3 O1 Fe2 98.60(13) .
Fe1 O2 Fe4 127.58(15) .
Fe1 O2 Fe5 128.96(15) .
Fe4 O2 Fe5 98.62(13) .
C1 O3 Fe2 128.8(3) .
C1 O3 Fe3 127.8(3) .
Fe2 O3 Fe3 94.81(13) .
C2 O4 Fe5 125.7(3) .
C2 O4 Fe4 129.4(3) .
Fe5 O4 Fe4 95.30(12) .
Fe1 O5 H101 108(3) .
Fe1 O5 H102 98(3) .
H101 O5 H102 93(4) .
Fe1 O6 H103 121(6) .
Fe1 O6 H104 107(3) .
H103 O6 H104 121(7) .
P1 O7 Fe1 121.21(17) .
P1 O8 Fe5 129.75(18) .
P1 O8 K1 97.81(14) .
Fe5 O8 K1 103.62(11) .
P1 O9 Fe2 129.36(18) .
P1 O9 K1 100.42(15) .
Fe2 O9 K1 102.92(11) .
P2 O10 Fe1 122.47(18) .
P2 O11 Fe3 129.71(18) .
P2 O11 K2 95.56(14) .
Fe3 O11 K2 102.73(12) .
P2 O12 Fe4 129.01(18) .
P2 O12 K2 102.45(15) .
Fe4 O12 K2 103.34(12) .
P3 O13 Fe2 129.47(18) .
P3 O13 K1 105.58(15) .
Fe2 O13 K1 105.05(12) .
P3 O14 Fe3 129.76(18) .
P3 O14 K2 102.97(15) .
Fe3 O14 K2 103.57(12) .
P3 O15 Fe6 170.2(2) .
P3 O15 K2 97.13(14) .
Fe6 O15 K2 91.47(11) .
P3 O15 K1 93.12(13) .
Fe6 O15 K1 88.40(11) .
K2 O15 K1 109.31(10) .
P4 O16 Fe5 129.39(18) .
P4 O16 K1 100.68(14) .
Fe5 O16 K1 102.33(11) .
P4 O17 Fe4 130.21(18) .
P4 O17 K2 111.51(16) .
Fe4 O17 K2 102.92(12) .
P4 O18 Fe6 169.2(2) .
P4 O18 K1 98.83(14) .
Fe6 O18 K1 91.10(11) .
P4 O18 K2 89.28(13) .
Fe6 O18 K2 84.03(10) .
K1 O18 K2 104.84(9) .
C20 O19 Fe2 131.0(3) .
C22 O20 Fe2 130.2(4) .
C25 O21 Fe3 130.1(3) .
C27 O22 Fe3 130.4(3) .
C30 O23 Fe4 129.6(3) .
C32 O24 Fe4 130.0(3) .
C35 O25 Fe5 130.3(3) .
C37 O26 Fe5 130.8(3) .
C40 O27 Fe6 128.3(3) .
C40 O27 K1 126.1(3) .
Fe6 O27 K1 95.35(11) .
C42 O28 Fe6 128.3(3) .
C45 O29 Fe6 128.4(3) .
C47 O30 Fe6 129.8(3) .
C47 O30 K2 120.0(3) .
Fe6 O30 K2 99.24(12) .
C49 O31A K1 140.4(9) .
C54A O36 C54A 180(10) 2_566
C50 O32 K1 135.8(4) .
C51 O33 K2 137.6(4) .
C52 O34 K2 128.5(5) .
C53 O35 H35 109.5 .
O3 C1 H1A 109.5 .
O3 C1 H1B 109.5 .
H1A C1 H1B 109.5 .
O3 C1 H1C 109.5 .
H1A C1 H1C 109.5 .
H1B C1 H1C 109.5 .
O4 C2 H2A 109.5 .
O4 C2 H2B 109.5 .
H2A C2 H2B 109.5 .
O4 C2 H2C 109.5 .
H2A C2 H2C 109.5 .
H2B C2 H2C 109.5 .
C5 C3 C6 110.0(4) .
C5 C3 C4 110.9(4) .
C6 C3 C4 108.3(4) .
C5 C3 P1 108.8(3) .
C6 C3 P1 110.7(3) .
C4 C3 P1 108.0(3) .
C3 C4 H4A 109.5 .
C3 C4 H4B 109.5 .
H4A C4 H4B 109.5 .
C3 C4 H4C 109.5 .
H4A C4 H4C 109.5 .
H4B C4 H4C 109.5 .
C3 C5 H5A 109.5 .
C3 C5 H5B 109.5 .
H5A C5 H5B 109.5 .
C3 C5 H5C 109.5 .
H5A C5 H5C 109.5 .
H5B C5 H5C 109.5 .
C3 C6 H6A 109.5 .
C3 C6 H6B 109.5 .
H6A C6 H6B 109.5 .
C3 C6 H6C 109.5 .
H6A C6 H6C 109.5 .
H6B C6 H6C 109.5 .
C9 C7 C8 110.1(4) .
C9 C7 C10 109.7(4) .
C8 C7 C10 109.9(4) .
C9 C7 P2 109.8(3) .
C8 C7 P2 109.1(3) .
C10 C7 P2 108.2(4) .
C7 C8 H8A 109.5 .
C7 C8 H8B 109.5 .
H8A C8 H8B 109.5 .
C7 C8 H8C 109.5 .
H8A C8 H8C 109.5 .
H8B C8 H8C 109.5 .
C7 C9 H9A 109.5 .
C7 C9 H9B 109.5 .
H9A C9 H9B 109.5 .
C7 C9 H9C 109.5 .
H9A C9 H9C 109.5 .
H9B C9 H9C 109.5 .
C7 C10 H10A 109.5 .
C7 C10 H10B 109.5 .
H10A C10 H10B 109.5 .
C7 C10 H10C 109.5 .
H10A C10 H10C 109.5 .
H10B C10 H10C 109.5 .
C14 C11 C13 109.0(4) .
C14 C11 C12 110.0(4) .
C13 C11 C12 109.5(4) .
C14 C11 P3 109.9(3) .
C13 C11 P3 109.3(3) .
C12 C11 P3 109.2(3) .
C11 C12 H12A 109.5 .
C11 C12 H12B 109.5 .
H12A C12 H12B 109.5 .
C11 C12 H12C 109.5 .
H12A C12 H12C 109.5 .
H12B C12 H12C 109.5 .
C11 C13 H13A 109.5 .
C11 C13 H13B 109.5 .
H13A C13 H13B 109.5 .
C11 C13 H13C 109.5 .
H13A C13 H13C 109.5 .
H13B C13 H13C 109.5 .
C11 C14 H14A 109.5 .
C11 C14 H14B 109.5 .
H14A C14 H14B 109.5 .
C11 C14 H14C 109.5 .
H14A C14 H14C 109.5 .
H14B C14 H14C 109.5 .
C16 C15 C17 109.2(4) .
C16 C15 C18 109.2(4) .
C17 C15 C18 109.8(4) .
C16 C15 P4 109.6(3) .
C17 C15 P4 110.7(3) .
C18 C15 P4 108.4(3) .
C15 C16 H16A 109.5 .
C15 C16 H16B 109.5 .
H16A C16 H16B 109.5 .
C15 C16 H16C 109.5 .
H16A C16 H16C 109.5 .
H16B C16 H16C 109.5 .
C15 C17 H17A 109.5 .
C15 C17 H17B 109.5 .
H17A C17 H17B 109.5 .
C15 C17 H17C 109.5 .
H17A C17 H17C 109.5 .
H17B C17 H17C 109.5 .
C15 C18 H18A 109.5 .
C15 C18 H18B 109.5 .
H18A C18 H18B 109.5 .
C15 C18 H18C 109.5 .
H18A C18 H18C 109.5 .
H18B C18 H18C 109.5 .
C20 C19 H19A 109.5 .
C20 C19 H19B 109.5 .
H19A C19 H19B 109.5 .
C20 C19 H19C 109.5 .
H19A C19 H19C 109.5 .
H19B C19 H19C 109.5 .
O19 C20 C21 124.4(5) .
O19 C20 C19 115.4(5) .
C21 C20 C19 120.2(5) .
C20 C21 C22 123.9(5) .
C20 C21 H21 118.0 .
C22 C21 H21 118.0 .
O20 C22 C21 125.7(5) .
O20 C22 C23 115.5(5) .
C21 C22 C23 118.8(5) .
C22 C23 H23A 109.5 .
C22 C23 H23B 109.5 .
H23A C23 H23B 109.5 .
C22 C23 H23C 109.5 .
H23A C23 H23C 109.5 .
H23B C23 H23C 109.5 .
C25 C24 H24A 109.5 .
C25 C24 H24B 109.5 .
H24A C24 H24B 109.5 .
C25 C24 H24C 109.5 .
H24A C24 H24C 109.5 .
H24B C24 H24C 109.5 .
O21 C25 C26 124.6(5) .
O21 C25 C24 115.2(5) .
C26 C25 C24 120.3(5) .
C25 C26 C27 124.9(5) .
C25 C26 H26 117.6 .
C27 C26 H26 117.6 .
O22 C27 C26 124.8(4) .
O22 C27 C28 116.0(5) .
C26 C27 C28 119.2(5) .
C27 C28 H28A 109.5 .
C27 C28 H28B 109.5 .
H28A C28 H28B 109.5 .
C27 C28 H28C 109.5 .
H28A C28 H28C 109.5 .
H28B C28 H28C 109.5 .
C30 C29 H29A 109.5 .
C30 C29 H29B 109.5 .
H29A C29 H29B 109.5 .
C30 C29 H29C 109.5 .
H29A C29 H29C 109.5 .
H29B C29 H29C 109.5 .
O23 C30 C31 124.7(5) .
O23 C30 C29 115.5(5) .
C31 C30 C29 119.7(5) .
C32 C31 C30 125.4(5) .
C32 C31 H31 117.3 .
C30 C31 H31 117.3 .
O24 C32 C31 124.5(5) .
O24 C32 C33 115.6(5) .
C31 C32 C33 119.9(5) .
C32 C33 H33A 109.5 .
C32 C33 H33B 109.5 .
H33A C33 H33B 109.5 .
C32 C33 H33C 109.5 .
H33A C33 H33C 109.5 .
H33B C33 H33C 109.5 .
C35 C34 H34A 109.5 .
C35 C34 H34B 109.5 .
H34A C34 H34B 109.5 .
C35 C34 H34C 109.5 .
H34A C34 H34C 109.5 .
H34B C34 H34C 109.5 .
O25 C35 C36 124.2(4) .
O25 C35 C34 115.3(4) .
C36 C35 C34 120.5(4) .
C35 C36 C37 124.8(4) .
C35 C36 H36 117.6 .
C37 C36 H36 117.6 .
O26 C37 C36 124.5(4) .
O26 C37 C38 116.8(4) .
C36 C37 C38 118.6(4) .
C37 C38 H38A 109.5 .
C37 C38 H38B 109.5 .
H38A C38 H38B 109.5 .
C37 C38 H38C 109.5 .
H38A C38 H38C 109.5 .
H38B C38 H38C 109.5 .
C40 C39 H39A 109.5 .
C40 C39 H39B 109.5 .
H39A C39 H39B 109.5 .
C40 C39 H39C 109.5 .
H39A C39 H39C 109.5 .
H39B C39 H39C 109.5 .
O27 C40 C41 123.7(5) .
O27 C40 C39 115.2(5) .
C41 C40 C39 121.1(5) .
C42 C41 C40 126.0(5) .
C42 C41 H41 117.0 .
C40 C41 H41 117.0 .
O28 C42 C41 124.5(5) .
O28 C42 C43 115.5(5) .
C41 C42 C43 120.1(5) .
C42 C43 H43A 109.5 .
C42 C43 H43B 109.5 .
H43A C43 H43B 109.5 .
C42 C43 H43C 109.5 .
H43A C43 H43C 109.5 .
H43B C43 H43C 109.5 .
C45 C44 H44A 109.5 .
C45 C44 H44B 109.5 .
H44A C44 H44B 109.5 .
C45 C44 H44C 109.5 .
H44A C44 H44C 109.5 .
H44B C44 H44C 109.5 .
O29 C45 C46 124.9(5) .
O29 C45 C44 116.0(4) .
C46 C45 C44 119.1(4) .
C47 C46 C45 125.0(4) .
C47 C46 H46 117.5 .
C45 C46 H46 117.5 .
O30 C47 C46 123.2(5) .
O30 C47 C48 115.6(5) .
C46 C47 C48 121.1(5) .
C47 C48 H48A 109.5 .
C47 C48 H48B 109.5 .
H48A C48 H48B 109.5 .
C47 C48 H48C 109.5 .
H48A C48 H48C 109.5 .
H48B C48 H48C 109.5 .
O32 C50 H50A 109.5 .
O32 C50 H50B 109.5 .
H50A C50 H50B 109.5 .
O32 C50 H50C 109.5 .
H50A C50 H50C 109.5 .
H50B C50 H50C 109.5 .
O33 C51 H51A 109.5 .
O33 C51 H51B 109.5 .
H51A C51 H51B 109.5 .
O33 C51 H51C 109.5 .
H51A C51 H51C 109.5 .
H51B C51 H51C 109.5 .
O34 C52 H52A 109.5 .
O34 C52 H52B 109.5 .
H52A C52 H52B 109.5 .
O34 C52 H52C 109.5 .
H52A C52 H52C 109.5 .
H52B C52 H52C 109.5 .
O35 C53 H53A 109.4 .
O35 C53 H53B 109.5 .
H53A C53 H53B 109.5 .
O35 C53 H53C 109.5 .
H53A C53 H53C 109.5 .
H53B C53 H53C 109.5 .

loop_
_geom_bond_atom_site_label_1
_geom_bond_atom_site_label_2
_geom_bond_distance
_geom_bond_site_symmetry_2
Fe1 O2 1.891(3) .
Fe1 O1 1.893(3) .
Fe1 O10 1.980(3) .
Fe1 O7 2.014(3) .
Fe1 O6 2.191(3) .
Fe1 O5 2.202(3) .
Fe2 O1 1.945(3) .
Fe2 O9 1.983(3) .
Fe2 O3 1.986(3) .
Fe2 O13 1.991(3) .
Fe2 O20 2.047(3) .
Fe2 O19 2.065(3) .
Fe2 Fe3 2.9484(9) .
Fe2 K1 3.8062(12) .
Fe3 O1 1.944(3) .
Fe3 O11 1.985(3) .
Fe3 O14 1.990(3) .
Fe3 O3 2.019(3) .
Fe3 O22 2.053(3) .
Fe3 O21 2.057(3) .
Fe3 K2 3.8807(13) .
Fe4 O2 1.947(3) .
Fe4 O12 1.984(3) .
Fe4 O17 1.986(3) .
Fe4 O4 2.002(3) .
Fe4 O23 2.052(3) .
Fe4 O24 2.062(3) .
Fe4 Fe5 2.9566(9) .
Fe4 K2 3.7465(12) .
Fe5 O2 1.952(3) .
Fe5 O8 1.984(3) .
Fe5 O16 1.988(3) .
Fe5 O4 1.999(3) .
Fe5 O26 2.037(3) .
Fe5 O25 2.057(3) .
Fe5 K1 3.8772(13) .
Fe6 O18 1.933(3) .
Fe6 O15 1.940(3) .
Fe6 O30 1.996(3) .
Fe6 O27 2.008(3) .
Fe6 O29 2.017(3) .
Fe6 O28 2.020(3) .
Fe6 K1 3.5900(12) .
Fe6 K2 3.6460(12) .
K1 O31B 2.745(8) .
K1 O13 2.768(3) .
K1 O27 2.794(3) .
K1 O9 2.835(3) .
K1 O31A 2.865(11) .
K1 O8 2.897(3) .
K1 O32 2.906(5) .
K1 O16 2.931(3) .
K1 O18 2.989(3) .
K1 O15 3.076(3) .
K1 P1 3.4577(16) .
K1 P3 3.5079(15) .
K2 O30 2.747(3) .
K2 O12 2.753(3) .
K2 O17 2.764(3) .
K2 O34 2.794(4) .
K2 O33 2.835(4) .
K2 O14 2.897(3) .
K2 O11 2.926(3) .
K2 O15 3.038(3) .
K2 O18 3.299(3) .
K2 P2 3.4262(16) .
K2 P3 3.5663(16) .
K2 P4 3.6146(16) .
P1 O7 1.531(3) .
P1 O9 1.532(3) .
P1 O8 1.535(3) .
P1 C3 1.817(4) .
P2 O10 1.521(3) .
P2 O11 1.522(3) .
P2 O12 1.531(3) .
P2 C7 1.814(5) .
P3 O15 1.528(3) .
P3 O14 1.528(3) .
P3 O13 1.536(3) .
P3 C11 1.810(4) .
P4 O18 1.519(3) .
P4 O17 1.527(3) .
P4 O16 1.539(3) .
P4 C15 1.820(5) .
O3 C1 1.391(5) .
O4 C2 1.409(5) .
O5 H101 0.903(19) .
O5 H102 0.899(19) .
O6 H103 0.90(2) .
O6 H104 0.90(2) .
O19 C20 1.276(5) .
O20 C22 1.267(6) .
O21 C25 1.278(6) .
O22 C27 1.260(6) .
O23 C30 1.277(6) .
O24 C32 1.271(6) .
O25 C35 1.274(5) .
O26 C37 1.268(5) .
O27 C40 1.267(6) .
O28 C42 1.256(6) .
O29 C45 1.256(5) .
O30 C47 1.281(6) .
O31A C49 1.395(13) .
C49 H49A 0.9600 .
C49 H49B 0.9600 .
C49 H49C 0.9600 .
O36 C54A 1.25(10) .
O36 C54A 1.25(10) 2_566
C54A H54A 1.0167 .
C54A H54B 1.0100 .
C54A H54C 1.0155 .
O32 C50 1.380(8) .
O33 C51 1.343(7) .
O34 C52 1.328(9) .
O35 C53 1.403(8) .
O35 H35 0.8200 .
C1 H1A 0.9600 .
C1 H1B 0.9600 .
C1 H1C 0.9600 .
C2 H2A 0.9600 .
C2 H2B 0.9600 .
C2 H2C 0.9600 .
C3 C5 1.515(6) .
C3 C6 1.530(6) .
C3 C4 1.535(7) .
C4 H4A 0.9600 .
C4 H4B 0.9600 .
C4 H4C 0.9600 .
C5 H5A 0.9600 .
C5 H5B 0.9600 .
C5 H5C 0.9600 .
C6 H6A 0.9600 .
C6 H6B 0.9600 .
C6 H6C 0.9600 .
C7 C9 1.509(7) .
C7 C8 1.526(7) .
C7 C10 1.530(7) .
C8 H8A 0.9600 .
C8 H8B 0.9600 .
C8 H8C 0.9600 .
C9 H9A 0.9600 .
C9 H9B 0.9600 .
C9 H9C 0.9600 .
C10 H10A 0.9600 .
C10 H10B 0.9600 .
C10 H10C 0.9600 .
C11 C14 1.516(7) .
C11 C13 1.534(6) .
C11 C12 1.542(6) .
C12 H12A 0.9600 .
C12 H12B 0.9600 .
C12 H12C 0.9600 .
C13 H13A 0.9600 .
C13 H13B 0.9600 .
C13 H13C 0.9600 .
C14 H14A 0.9600 .
C14 H14B 0.9600 .
C14 H14C 0.9600 .
C15 C16 1.522(6) .
C15 C17 1.533(7) .
C15 C18 1.535(6) .
C16 H16A 0.9600 .
C16 H16B 0.9600 .
C16 H16C 0.9600 .
C17 H17A 0.9600 .
C17 H17B 0.9600 .
C17 H17C 0.9600 .
C18 H18A 0.9600 .
C18 H18B 0.9600 .
C18 H18C 0.9600 .
C19 C20 1.510(7) .
C19 H19A 0.9600 .
C19 H19B 0.9600 .
C19 H19C 0.9600 .
C20 C21 1.380(7) .
C21 C22 1.403(8) .
C21 H21 0.9300 .
C22 C23 1.507(8) .
C23 H23A 0.9600 .
C23 H23B 0.9600 .
C23 H23C 0.9600 .
C24 C25 1.500(7) .
C24 H24A 0.9600 .
C24 H24B 0.9600 .
C24 H24C 0.9600 .
C25 C26 1.380(7) .
C26 C27 1.403(7) .
C26 H26 0.9300 .
C27 C28 1.501(7) .
C28 H28A 0.9600 .
C28 H28B 0.9600 .
C28 H28C 0.9600 .
C29 C30 1.494(7) .
C29 H29A 0.9600 .
C29 H29B 0.9600 .
C29 H29C 0.9600 .
C30 C31 1.386(7) .
C31 C32 1.385(7) .
C31 H31 0.9300 .
C32 C33 1.504(7) .
C33 H33A 0.9600 .
C33 H33B 0.9600 .
C33 H33C 0.9600 .
C34 C35 1.501(7) .
C34 H34A 0.9600 .
C34 H34B 0.9600 .
C34 H34C 0.9600 .
C35 C36 1.390(7) .
C36 C37 1.392(7) .
C36 H36 0.9300 .
C37 C38 1.495(6) .
C38 H38A 0.9600 .
C38 H38B 0.9600 .
C38 H38C 0.9600 .
C39 C40 1.494(8) .
C39 H39A 0.9600 .
C39 H39B 0.9600 .
C39 H39C 0.9600 .
C40 C41 1.401(8) .
C41 C42 1.370(8) .
C41 H41 0.9300 .
C42 C43 1.507(7) .
C43 H43A 0.9600 .
C43 H43B 0.9600 .
C43 H43C 0.9600 .
C44 C45 1.508(7) .
C44 H44A 0.9600 .
C44 H44B 0.9600 .
C44 H44C 0.9600 .
C45 C46 1.399(7) .
C46 C47 1.385(7) .
C46 H46 0.9300 .
C47 C48 1.475(7) .
C48 H48A 0.9600 .
C48 H48B 0.9600 .
C48 H48C 0.9600 .
C50 H50A 0.9600 .
C50 H50B 0.9600 .
C50 H50C 0.9600 .
C51 H51A 0.9600 .
C51 H51B 0.9600 .
C51 H51C 0.9600 .
C52 H52A 0.9600 .
C52 H52B 0.9600 .
C52 H52C 0.9600 .
C53 H53A 0.9600 .
C53 H53B 0.9600 .
C53 H53C 0.9600 .
